data_9001968
loop_
_publ_author_name
'Selway, J. B.'
'Novak, M.'
'Hawthorne, F. C.'
'Cerny, P.'
'Ottolini, L.'
'Kyser, T. K.'

_publ_section_title
;Rossmanite, _(LiAl2)Al6(Si6O18)(BO3)3(OH)4, a new alkali-deficient
 tourmaline: Description and crystal structure
;
_journal_name_full 'American Mineralogist'
_journal_page_first 896
_journal_page_last 900
_journal_volume 83
_journal_year 1998
_chemical_formula_sum 'Al8.16 B3 Li0.84 Na0.43 O31 Si6'
_chemical_name_mineral Rossmanite
_space_group_IT_number 160
_symmetry_space_group_name_Hall 'R 3 -2"'
_symmetry_space_group_name_H-M 'R 3 m :H'
_cell_angle_alpha 90
_cell_angle_beta 90
_cell_angle_gamma 120
_cell_formula_units_Z 3
_cell_length_a 15.770
_cell_length_b 15.770
_cell_length_c 7.085
_cell_volume 1525.927
_exptl_crystal_density_diffrn 3.045
_cod_original_sg_symbol_H-M 'R 3 m'
_cod_original_formula_sum 'Na.43 Al8.16 Li.84 Si6 B3 O31'
_cod_database_code 9001968

loop_
_symmetry_equiv_pos_as_xyz
x,y,z
2/3+x,1/3+y,1/3+z
1/3+x,2/3+y,2/3+z
x,x-y,z
2/3+x,1/3+x-y,1/3+z
1/3+x,2/3+x-y,2/3+z
-y,-x,z
2/3-y,1/3-x,1/3+z
1/3-y,2/3-x,2/3+z
-x+y,y,z
2/3-x+y,1/3+y,1/3+z
1/3-x+y,2/3+y,2/3+z
-y,x-y,z
2/3-y,1/3+x-y,1/3+z
1/3-y,2/3+x-y,2/3+z
-x+y,-x,z
2/3-x+y,1/3-x,1/3+z
1/3-x+y,2/3-x,2/3+z

loop_
_atom_site_aniso_label
_atom_site_aniso_U_11
_atom_site_aniso_U_22
_atom_site_aniso_U_33
_atom_site_aniso_U_12
_atom_site_aniso_U_13
_atom_site_aniso_U_23
Na 0.02370 0.02370 0.01930 0.01185 0.00000 0.00000
Al1 0.00510 0.00510 0.00790 0.00140 0.00120 -0.00120
Li 0.00510 0.00510 0.00790 0.00140 0.00120 -0.00120
Al2 0.00690 0.00460 0.00450 0.00290 -0.00100 -0.00010
Si 0.00410 0.00450 0.00500 0.00210 0.00050 0.00020
B 0.00530 0.00530 0.00510 0.00210 0.00000 0.00000
O1 0.02160 0.02160 0.00820 0.01080 0.00000 0.00000
O2 0.01380 0.01380 0.01080 0.01120 -0.00010 0.00010
O3 0.00950 0.00950 0.00650 -0.00120 0.00110 -0.00110
O4 0.00660 0.00660 0.00830 -0.00010 -0.00030 0.00030
O5 0.00750 0.00750 0.00770 -0.00010 -0.00100 0.00100
O6 0.00810 0.00790 0.00510 0.00340 0.00030 0.00000
O7 0.00540 0.00620 0.00610 0.00170 0.00140 -0.00030
O8 0.00870 0.00490 0.00790 0.00350 -0.00310 -0.00090

loop_
_atom_site_label
_atom_site_fract_x
_atom_site_fract_y
_atom_site_fract_z
_atom_site_occupancy
Na 0.00000 0.00000 0.84080 0.43000
Al1 0.06084 0.93916 0.43730 0.72000
Li 0.06084 0.93916 0.43730 0.28000
Al2 0.25942 0.29637 0.46560 1.00000
Si 0.18965 0.19163 0.07210 1.00000
B 0.89078 0.10922 0.61980 1.00000
O1 0.00000 0.00000 0.30150 1.00000
O2 0.93952 0.06048 0.58090 1.00000
O3 0.12998 0.87002 0.56470 1.00000
O4 0.90516 0.09484 -0.00170 1.00000
O5 0.09386 0.90614 -0.02290 1.00000
O6 0.18346 0.19363 0.29880 1.00000
O7 0.28630 0.28694 -0.00340 1.00000
O8 0.27035 0.20965 0.63590 1.00000

loop_
_cod_changelog_entry_id
_cod_changelog_entry_author
_cod_changelog_entry_date
_cod_changelog_entry_text
1
;cod-tools version 3.10.1
Id: cif_fix_AMCSD_atom_labels 10224 2024-08-07 11:09:31Z saulius
;
2024-08-07T19:38:21+03:00
;Changed the following '_atom_site_label' values:
the first duplicated label 'Al'  converted to 'Al1'
duplicated label 'Al' at index 3 converted to 'Al2'
;
